data_4037634
loop_
_publ_author_name
'Marafon, Giulia'
'Moretto, Alessandro'
'Zanuy, David'
'Alem\'an, Carlos'
'Crisma, Marco'
'Toniolo, Claudio'

_publ_section_title
;
 Effect on the Conformation of a Terminally Blocked, (<i>E</i>)
 \b,\g-Unsaturated \d-Amino Acid Residue Induced by Carbon Methylation.
;
_journal_name_full 'The Journal of organic chemistry'
_journal_paper_doi 10.1021/acs.joc.9b02544
_journal_year 2019
_chemical_formula_sum 'C17 H32 N2 O3'
_chemical_formula_weight 312.44
_chemical_name_common
;
 Boc-5-amino-2,2,5,5-tetramethyl-pent-3-(E)-enoyl-NHiPr
;
_space_group_crystal_system triclinic
_space_group_IT_number 2
_space_group_name_Hall '-P 1'
_space_group_name_H-M_alt 'P -1'
_atom_sites_solution_hydrogens geom
_atom_sites_solution_primary direct
_audit_creation_method SHELXL-2014/7
_cell_angle_alpha 88.95(5)
_cell_angle_beta 87.04(8)
_cell_angle_gamma 80.67(7)
_cell_formula_units_Z 2
_cell_length_a 5.990(2)
_cell_length_b 8.937(2)
_cell_length_c 17.928(3)
_cell_measurement_reflns_used 48
_cell_measurement_temperature 293(2)
_cell_measurement_theta_max 20
_cell_measurement_theta_min 12
_cell_volume 945.7(5)
_computing_structure_refinement 'SHELXL-2014/7 (Sheldrick, 2014)'
_computing_structure_solution 'SIR2002 (Burla et al. 2002)'
_diffrn_ambient_temperature 293(2)
_diffrn_measured_fraction_theta_full 0.999
_diffrn_measured_fraction_theta_max 0.999
_diffrn_measurement_device_type 'Philips PW1100 diffractometer'
_diffrn_measurement_method '\q-2\q scans'
_diffrn_radiation_type CuK\a
_diffrn_radiation_wavelength 1.54178
_diffrn_reflns_av_R_equivalents 0.000
_diffrn_reflns_av_unetI/netI 0.0078
_diffrn_reflns_Laue_measured_fraction_full 0.999
_diffrn_reflns_Laue_measured_fraction_max 0.999
_diffrn_reflns_limit_h_max 6
_diffrn_reflns_limit_h_min -6
_diffrn_reflns_limit_k_max 10
_diffrn_reflns_limit_k_min -10
_diffrn_reflns_limit_l_max 20
_diffrn_reflns_limit_l_min 0
_diffrn_reflns_number 2793
_diffrn_reflns_point_group_measured_fraction_full 0.999
_diffrn_reflns_point_group_measured_fraction_max 0.999
_diffrn_reflns_theta_full 60.001
_diffrn_reflns_theta_max 60.001
_diffrn_reflns_theta_min 4.940
_diffrn_source 'fine-focus sealed X-ray tube'
_exptl_absorpt_coefficient_mu 0.594
_exptl_absorpt_correction_type none
_exptl_crystal_colour colourless
_exptl_crystal_density_diffrn 1.097
_exptl_crystal_description plate
_exptl_crystal_F_000 344
_exptl_crystal_size_max 0.55
_exptl_crystal_size_mid 0.35
_exptl_crystal_size_min 0.10
_refine_diff_density_max 0.612
_refine_diff_density_min -0.336
_refine_diff_density_rms 0.064
_refine_ls_extinction_coef 0.026(4)
_refine_ls_extinction_expression Fc^*^=kFc[1+0.001xFc^2^\l^3^/sin(2\q)]^-1/4^
_refine_ls_extinction_method 'SHELXL-2014/7 (Sheldrick 2014'
_refine_ls_goodness_of_fit_ref 1.059
_refine_ls_hydrogen_treatment constr
_refine_ls_matrix_type full
_refine_ls_number_parameters 200
_refine_ls_number_reflns 2793
_refine_ls_number_restraints 0
_refine_ls_restrained_S_all 1.059
_refine_ls_R_factor_all 0.0736
_refine_ls_R_factor_gt 0.0692
_refine_ls_shift/su_max 0.009
_refine_ls_shift/su_mean 0.002
_refine_ls_structure_factor_coef Fsqd
_refine_ls_weighting_details 'w=1/[\s^2^(Fo^2^)+(0.1352P)^2^+0.3241P] where P=(Fo^2^+2Fc^2^)/3'
_refine_ls_weighting_scheme calc
_refine_ls_wR_factor_gt 0.1924
_refine_ls_wR_factor_ref 0.2017
_reflns_Friedel_coverage 0.000
_reflns_number_gt 2526
_reflns_number_total 2793
_reflns_threshold_expression 'I > 2\s(I)'
_cod_data_source_file jo9b02544_si_003.cif
_cod_data_source_block mc92p2
_cod_database_code 4037634
_shelx_shelxl_version_number 2014/7
_shelx_space_group_comment
;
The symmetry employed for this shelxl refinement is uniquely defined
by the following loop, which should always be used as a source of
symmetry information in preference to the above space-group names.
They are only intended as comments.
;
_shelx_estimated_absorpt_t_min 0.736
_shelx_estimated_absorpt_t_max 0.943

loop_
_space_group_symop_operation_xyz
'x, y, z'
'-x, -y, -z'

loop_
_atom_site_label
_atom_site_type_symbol
_atom_site_fract_x
_atom_site_fract_y
_atom_site_fract_z
_atom_site_U_iso_or_equiv
_atom_site_adp_type
_atom_site_occupancy
_atom_site_site_symmetry_order
_atom_site_calc_flag
_atom_site_refinement_flags_posn
_atom_site_refinement_flags_adp
C01 C 0.0530(4) 0.2348(3) 0.60901(13) 0.0575(6) Uani 1 1 d . .
C02 C -0.1001(5) 0.1220(4) 0.59021(17) 0.0789(9) Uani 1 1 d . .
H02A H -0.0122 0.0225 0.5859 0.118 Uiso 1 1 calc R U
H02B H -0.1685 0.1508 0.5437 0.118 Uiso 1 1 calc R U
H02C H -0.2164 0.1217 0.6291 0.118 Uiso 1 1 calc R U
C03 C 0.2504(6) 0.2277(5) 0.55319(16) 0.0905(10) Uani 1 1 d . .
H03A H 0.3418 0.3019 0.5653 0.136 Uiso 1 1 calc R U
H03B H 0.1956 0.2482 0.5041 0.136 Uiso 1 1 calc R U
H03C H 0.3400 0.1284 0.5545 0.136 Uiso 1 1 calc R U
C04 C -0.0836(5) 0.3907(3) 0.61685(19) 0.0808(9) Uani 1 1 d . .
H04A H -0.2145 0.3862 0.6495 0.121 Uiso 1 1 calc R U
H04B H -0.1309 0.4281 0.5687 0.121 Uiso 1 1 calc R U
H04C H 0.0073 0.4575 0.6374 0.121 Uiso 1 1 calc R U
OU O 0.1296(3) 0.17667(17) 0.68180(8) 0.0574(5) Uani 1 1 d . .
C0 C 0.2616(4) 0.2503(2) 0.72279(12) 0.0463(6) Uani 1 1 d . .
O0 O 0.3454(3) 0.35844(18) 0.70109(9) 0.0582(5) Uani 1 1 d . .
N1 N 0.2811(3) 0.1832(2) 0.79004(10) 0.0490(5) Uani 1 1 d . .
H1 H 0.2094 0.1085 0.7991 0.059 Uiso 1 1 calc R U
C1D C 0.4158(4) 0.2278(2) 0.84945(12) 0.0487(6) Uani 1 1 d . .
C1D1 C 0.6638(5) 0.2113(3) 0.82344(17) 0.0705(8) Uani 1 1 d . .
H1D1 H 0.7196 0.1072 0.8115 0.106 Uiso 1 1 calc R U
H1D2 H 0.7494 0.2426 0.8625 0.106 Uiso 1 1 calc R U
H1D3 H 0.6792 0.2736 0.7799 0.106 Uiso 1 1 calc R U
C1D2 C 0.3887(5) 0.1199(3) 0.91527(14) 0.0642(7) Uani 1 1 d . .
H1D4 H 0.2318 0.1303 0.9316 0.096 Uiso 1 1 calc R U
H1D5 H 0.4755 0.1443 0.9556 0.096 Uiso 1 1 calc R U
H1D6 H 0.4419 0.0174 0.9000 0.096 Uiso 1 1 calc R U
C1G C 0.3393(4) 0.3893(3) 0.87464(13) 0.0575(6) Uani 1 1 d . .
H1G H 0.4332 0.4266 0.9070 0.069 Uiso 1 1 calc R U
C1B C 0.1614(4) 0.4821(3) 0.85732(13) 0.0528(6) Uani 1 1 d . .
H1B H 0.0608 0.4433 0.8281 0.063 Uiso 1 1 calc R U
C1A C 0.0968(4) 0.6474(2) 0.87905(12) 0.0480(6) Uani 1 1 d . .
C1A1 C -0.1586(4) 0.6784(3) 0.89272(16) 0.0650(7) Uani 1 1 d . .
H1A1 H -0.2299 0.6598 0.8478 0.097 Uiso 1 1 calc R U
H1A2 H -0.2051 0.7822 0.9070 0.097 Uiso 1 1 calc R U
H1A3 H -0.2023 0.6129 0.9320 0.097 Uiso 1 1 calc R U
C1A2 C 0.2057(5) 0.6909(3) 0.94919(14) 0.0638(7) Uani 1 1 d . .
H1A4 H 0.1597 0.6325 0.9910 0.096 Uiso 1 1 calc R U
H1A5 H 0.1580 0.7969 0.9587 0.096 Uiso 1 1 calc R U
H1A6 H 0.3676 0.6705 0.9418 0.096 Uiso 1 1 calc R U
C1 C 0.1593(4) 0.7549(2) 0.81569(13) 0.0498(6) Uani 1 1 d . .
O1 O 0.1068(4) 0.89321(18) 0.82361(11) 0.0709(6) Uani 1 1 d . .
NT N 0.2669(3) 0.6942(2) 0.75430(10) 0.0546(6) Uani 1 1 d . .
HT H 0.2946 0.5970 0.7510 0.066 Uiso 1 1 calc R U
CT1 C 0.3408(5) 0.7847(3) 0.69200(13) 0.0591(7) Uani 1 1 d . .
HT1 H 0.2462 0.8850 0.6937 0.071 Uiso 1 1 calc R U
CT2 C 0.3065(6) 0.7115(4) 0.61862(15) 0.0800(9) Uani 1 1 d . .
HT2A H 0.3875 0.6096 0.6177 0.120 Uiso 1 1 calc R U
HT2B H 0.3623 0.7687 0.5779 0.120 Uiso 1 1 calc R U
HT2C H 0.1481 0.7099 0.6138 0.120 Uiso 1 1 calc R U
CT3 C 0.5820(6) 0.8051(4) 0.6983(2) 0.0910(10) Uani 1 1 d . .
HT3A H 0.5974 0.8542 0.7445 0.136 Uiso 1 1 calc R U
HT3B H 0.6260 0.8663 0.6573 0.136 Uiso 1 1 calc R U
HT3C H 0.6775 0.7078 0.6972 0.136 Uiso 1 1 calc R U

loop_
_atom_site_aniso_label
_atom_site_aniso_U_11
_atom_site_aniso_U_22
_atom_site_aniso_U_33
_atom_site_aniso_U_23
_atom_site_aniso_U_13
_atom_site_aniso_U_12
C01 0.0660(14) 0.0617(15) 0.0440(13) 0.0038(10) -0.0152(10) -0.0042(11)
C02 0.089(2) 0.0824(19) 0.0709(18) -0.0028(14) -0.0340(15) -0.0198(15)
C03 0.083(2) 0.134(3) 0.0527(16) -0.0075(17) -0.0060(14) -0.0097(19)
C04 0.0793(19) 0.0693(18) 0.091(2) 0.0127(15) -0.0228(16) 0.0019(14)
OU 0.0788(11) 0.0485(9) 0.0481(9) 0.0028(7) -0.0240(8) -0.0137(8)
C0 0.0561(12) 0.0387(11) 0.0434(12) -0.0035(9) -0.0076(9) -0.0037(9)
O0 0.0780(11) 0.0494(10) 0.0491(9) 0.0034(7) -0.0091(8) -0.0147(8)
N1 0.0601(11) 0.0432(10) 0.0457(10) 0.0039(8) -0.0139(8) -0.0112(8)
C1D 0.0585(13) 0.0425(12) 0.0446(12) -0.0023(9) -0.0151(9) -0.0027(9)
C1D1 0.0634(16) 0.0702(17) 0.0771(18) -0.0055(13) -0.0175(13) -0.0037(13)
C1D2 0.0906(18) 0.0496(14) 0.0518(14) 0.0045(10) -0.0228(12) -0.0045(12)
C1G 0.0702(15) 0.0528(14) 0.0473(13) -0.0027(10) -0.0114(11) -0.0004(11)
C1B 0.0586(13) 0.0521(13) 0.0481(12) -0.0003(10) -0.0062(10) -0.0093(11)
C1A 0.0577(13) 0.0400(11) 0.0448(12) -0.0015(9) -0.0045(9) -0.0027(9)
C1A1 0.0600(15) 0.0628(15) 0.0716(17) 0.0044(12) -0.0050(12) -0.0086(12)
C1A2 0.0778(17) 0.0610(15) 0.0537(14) -0.0027(11) -0.0140(12) -0.0108(12)
C1 0.0561(13) 0.0394(12) 0.0527(13) -0.0012(9) -0.0068(10) -0.0032(9)
O1 0.1016(14) 0.0392(10) 0.0682(11) -0.0015(8) 0.0088(9) -0.0045(9)
NT 0.0725(13) 0.0382(10) 0.0510(11) 0.0006(8) 0.0019(9) -0.0044(9)
CT1 0.0798(16) 0.0431(12) 0.0517(13) 0.0063(10) 0.0017(11) -0.0046(11)
CT2 0.112(2) 0.0768(19) 0.0527(16) 0.0093(13) -0.0058(15) -0.0214(17)
CT3 0.101(2) 0.096(2) 0.083(2) 0.0115(17) -0.0032(17) -0.0422(19)

loop_
_atom_type_symbol
_atom_type_description
_atom_type_scat_dispersion_real
_atom_type_scat_dispersion_imag
_atom_type_scat_source
C C 0.0181 0.0091 'International Tables Vol C Tables 4.2.6.8 and 6.1.1.4'
H H 0.0000 0.0000 'International Tables Vol C Tables 4.2.6.8 and 6.1.1.4'
N N 0.0311 0.0180 'International Tables Vol C Tables 4.2.6.8 and 6.1.1.4'
O O 0.0492 0.0322 'International Tables Vol C Tables 4.2.6.8 and 6.1.1.4'

loop_
_geom_angle_atom_site_label_1
_geom_angle_atom_site_label_2
_geom_angle_atom_site_label_3
_geom_angle
OU C01 C04 110.3(2)
OU C01 C03 110.5(2)
C04 C01 C03 113.4(3)
OU C01 C02 101.0(2)
C04 C01 C02 109.9(2)
C03 C01 C02 111.0(3)
C0 OU C01 121.57(18)
O0 C0 N1 126.6(2)
O0 C0 OU 124.8(2)
N1 C0 OU 108.59(19)
C0 N1 C1D 124.86(19)
N1 C1D C1G 113.10(19)
N1 C1D C1D1 110.37(19)
C1G C1D C1D1 108.1(2)
N1 C1D C1D2 106.44(18)
C1G C1D C1D2 109.18(19)
C1D1 C1D C1D2 109.6(2)
C1B C1G C1D 128.6(2)
C1G C1B C1A 127.5(2)
C1B C1A C1A1 107.3(2)
C1B C1A C1A2 114.6(2)
C1A1 C1A C1A2 108.4(2)
C1B C1A C1 111.71(18)
C1A1 C1A C1 107.7(2)
C1A2 C1A C1 106.88(19)
O1 C1 NT 122.4(2)
O1 C1 C1A 119.3(2)
NT C1 C1A 118.33(18)
C1 NT CT1 123.06(19)
NT CT1 CT3 110.9(2)
NT CT1 CT2 109.9(2)
CT3 CT1 CT2 111.4(3)

loop_
_geom_bond_atom_site_label_1
_geom_bond_atom_site_label_2
_geom_bond_distance
C01 OU 1.464(3)
C01 C04 1.502(4)
C01 C03 1.503(4)
C01 C02 1.522(4)
OU C0 1.358(3)
C0 O0 1.209(3)
C0 N1 1.338(3)
N1 C1D 1.467(3)
C1D C1G 1.512(3)
C1D C1D1 1.518(4)
C1D C1D2 1.529(3)
C1G C1B 1.287(4)
C1B C1A 1.518(3)
C1A C1A1 1.518(3)
C1A C1A2 1.530(3)
C1A C1 1.544(3)
C1 O1 1.234(3)
C1 NT 1.325(3)
NT CT1 1.459(3)
CT1 CT3 1.496(4)
CT1 CT2 1.518(4)

loop_
_geom_hbond_atom_site_label_D
_geom_hbond_atom_site_label_H
_geom_hbond_atom_site_label_A
_geom_hbond_distance_DH
_geom_hbond_distance_HA
_geom_hbond_distance_DA
_geom_hbond_angle_DHA
_geom_hbond_site_symmetry_A
NT HT O0 0.86 2.30 3.120(3) 160.6 .
N1 H1 O1 0.86 2.14 2.988(3) 166.9 1_545

loop_
_geom_torsion_atom_site_label_1
_geom_torsion_atom_site_label_2
_geom_torsion_atom_site_label_3
_geom_torsion_atom_site_label_4
_geom_torsion
_geom_torsion_publ_flag
C04 C01 OU C0 -59.4(3) ?
C03 C01 OU C0 66.8(3) ?
C02 C01 OU C0 -175.6(2) ?
C01 OU C0 O0 -7.7(3) ?
C01 OU C0 N1 172.15(19) y
O0 C0 N1 C1D -1.9(4) ?
OU C0 N1 C1D 178.29(18) ?
C0 N1 C1D C1G 60.4(3) y
C0 N1 C1D C1D1 -60.9(3) ?
C0 N1 C1D C1D2 -179.7(2) ?
N1 C1D C1G C1B 8.9(4) y
C1D1 C1D C1G C1B 131.4(3) ?
C1D2 C1D C1G C1B -109.4(3) ?
C1D C1G C1B C1A -175.3(2) y
C1G C1B C1A C1A1 -143.5(3) ?
C1G C1B C1A C1A2 -23.1(4) ?
C1G C1B C1A C1 98.7(3) y
C1B C1A C1 O1 176.4(2) ?
C1A1 C1A C1 O1 58.8(3) ?
C1A2 C1A C1 O1 -57.5(3) ?
C1B C1A C1 NT -3.3(3) y
C1A1 C1A C1 NT -120.9(2) ?
C1A2 C1A C1 NT 122.8(2) ?
O1 C1 NT CT1 2.4(4) ?
C1A C1 NT CT1 -177.9(2) y
C1 NT CT1 CT3 94.8(3) ?
C1 NT CT1 CT2 -141.5(3) ?
